data_7060494
loop_
_publ_author_name
'Han, Chu-Xia'
'Shao, Zi-Mo'
'Li, Li'
'Zhou, Kun'
'Xue, Chun-Hui'
'Chen, Bao-Kuan'
'Ji, Jiu-Yu'
'Bi, Yan-Feng'

_publ_section_title
;
 Trinuclear cationic silver nanoclusters based-on bis-(phosphine) ligands
 and stabilized by CF3SO3&#x2212; anions
;
_journal_issue 17
_journal_name_full 'New Journal of Chemistry'
_journal_page_first 7555
_journal_page_last 7563
_journal_paper_doi 10.1039/D1NJ00873K
_journal_volume 45
_journal_year 2021
_chemical_formula_moiety 'C76 H66 Ag3 O3 P6, C F3 O3 S, C H4 O, O'
_chemical_formula_sum 'C78 H72 Ag3 F3 O8 P6 S'
_chemical_formula_weight 1735.84
_space_group_crystal_system monoclinic
_space_group_IT_number 11
_space_group_name_Hall '-P 2yb'
_space_group_name_H-M_alt 'P 1 21/m 1'
_atom_sites_solution_hydrogens mixed
_audit_creation_method SHELXL-2014/7
_audit_update_record
;
2021-03-23 deposited with the CCDC.	2021-03-25 downloaded from the CCDC.
;
_cell_angle_alpha 90
_cell_angle_beta 114.9290(10)
_cell_angle_gamma 90
_cell_formula_units_Z 2
_cell_length_a 13.0670(6)
_cell_length_b 22.5859(11)
_cell_length_c 14.0988(6)
_cell_measurement_reflns_used 9947
_cell_measurement_temperature 296(2)
_cell_measurement_theta_max 25.0285
_cell_measurement_theta_min 2.4063
_cell_volume 3773.3(3)
_computing_cell_refinement 'SAINT V8.38A (Bruker AXS Inc., 2017)'
_computing_data_collection 'Bruker Instrument Service vV6.2.9'
_computing_data_reduction 'SAINT V8.38A (Bruker AXS Inc., 2017)'
_computing_molecular_graphics 'DIAMOND, Vers. 3.2h (Brandenburg, 2012)'
_computing_publication_material 'SHELXL-2014/7 (Sheldrick, 2014)'
_computing_structure_refinement 'SHELXL-2014/7 (Sheldrick, 2014)'
_computing_structure_solution 'SHELXT 2014/5 (Sheldrick, 2014)'
_diffrn_ambient_temperature 296(2)
_diffrn_measured_fraction_theta_full 0.994
_diffrn_measured_fraction_theta_max 0.994
_diffrn_measurement_device_type 'Bruker D8 QUEST'
_diffrn_measurement_method '\f and \w scans'
_diffrn_radiation_type MoK\a
_diffrn_radiation_wavelength 0.71073
_diffrn_reflns_av_R_equivalents 0.0269
_diffrn_reflns_av_unetI/netI 0.0217
_diffrn_reflns_Laue_measured_fraction_full 0.994
_diffrn_reflns_Laue_measured_fraction_max 0.994
_diffrn_reflns_limit_h_max 15
_diffrn_reflns_limit_h_min -15
_diffrn_reflns_limit_k_max 23
_diffrn_reflns_limit_k_min -26
_diffrn_reflns_limit_l_max 16
_diffrn_reflns_limit_l_min -16
_diffrn_reflns_number 32189
_diffrn_reflns_point_group_measured_fraction_full 0.994
_diffrn_reflns_point_group_measured_fraction_max 0.994
_diffrn_reflns_theta_full 25.078
_diffrn_reflns_theta_max 25.078
_diffrn_reflns_theta_min 2.406
_exptl_absorpt_coefficient_mu 0.987
_exptl_absorpt_correction_T_max 0.7452
_exptl_absorpt_correction_T_min 0.6707
_exptl_absorpt_correction_type multi-scan
_exptl_absorpt_process_details 'SADABS-2016/2 - Bruker AXS area detector scaling and absorption correction'
_exptl_crystal_colour colourless
_exptl_crystal_density_diffrn 1.528
_exptl_crystal_description block
_exptl_crystal_F_000 1756
_exptl_crystal_size_max 0.150
_exptl_crystal_size_mid 0.150
_exptl_crystal_size_min 0.130
_refine_diff_density_max 1.138
_refine_diff_density_min -1.204
_refine_diff_density_rms 0.079
_refine_ls_extinction_method none
_refine_ls_goodness_of_fit_ref 1.094
_refine_ls_hydrogen_treatment constr
_refine_ls_matrix_type full
_refine_ls_number_parameters 509
_refine_ls_number_reflns 6853
_refine_ls_number_restraints 42
_refine_ls_restrained_S_all 1.117
_refine_ls_R_factor_all 0.0461
_refine_ls_R_factor_gt 0.0366
_refine_ls_shift/su_max 0.000
_refine_ls_shift/su_mean 0.000
_refine_ls_structure_factor_coef Fsqd
_refine_ls_weighting_details 'w=1/[\s^2^(Fo^2^)+(0.0276P)^2^+8.4134P] where P=(Fo^2^+2Fc^2^)/3'
_refine_ls_weighting_scheme calc
_refine_ls_wR_factor_gt 0.0806
_refine_ls_wR_factor_ref 0.0882
_reflns_Friedel_coverage 0.000
_reflns_number_gt 5904
_reflns_number_total 6853
_reflns_threshold_expression 'I > 2\s(I)'
_cod_data_source_file d1nj00873k2.cif
_cod_data_source_block Ag3_2
_cod_depositor_comments
;
The following automatic conversions were performed:

data item '_exptl_absorpt_correction_type' value 'Multi-Scan' was
changed to 'multi-scan' in accordance with the
/home/data/users/saulius/crontab/automatic-downloads/rss-feeds/RSC/lib/dictionaries/cif_core.dic
dictionary named 'cif_core.dic' version 2.4.2 last updated on
2011-04-26.

Automatic conversion script
Id: cif_fix_values 7556 2019-12-06 15:28:31Z antanas 

 Adding full bibliography for 7060493--7060495.cif.
;
_cod_original_sg_symbol_H-M 'P 21/m'
_cod_database_code 7060494
_shelx_shelxl_version_number 2014/7
_shelx_space_group_comment
;
The symmetry employed for this shelxl refinement is uniquely defined
by the following loop, which should always be used as a source of
symmetry information in preference to the above space-group names.
They are only intended as comments.
;
_shelx_estimated_absorpt_t_min 0.866
_shelx_estimated_absorpt_t_max 0.882

loop_
_space_group_symop_operation_xyz
'x, y, z'
'-x, y+1/2, -z'
'-x, -y, -z'
'x, -y-1/2, z'

loop_
_atom_site_label
_atom_site_type_symbol
_atom_site_fract_x
_atom_site_fract_y
_atom_site_fract_z
_atom_site_U_iso_or_equiv
_atom_site_adp_type
_atom_site_occupancy
_atom_site_site_symmetry_order
_atom_site_calc_flag
_atom_site_refinement_flags_posn
_atom_site_refinement_flags_adp
_atom_site_refinement_flags_occupancy
_atom_site_disorder_assembly
_atom_site_disorder_group
Ag1 Ag 0.49611(3) 0.2500 0.33036(3) 0.03686(11) Uani 1 2 d S T P . .
Ag2 Ag 0.28720(2) 0.31966(2) 0.22206(2) 0.03459(9) Uani 1 1 d . . . . .
C1 C -0.0130(3) 0.33329(16) 0.1078(3) 0.0373(8) Uani 1 1 d . . . . .
C2 C -0.1258(3) 0.3226(2) 0.0439(3) 0.0539(11) Uani 1 1 d . . . . .
H2 H -0.1467 0.3079 -0.0233 0.065 Uiso 1 1 calc R U . . .
C3 C -0.2068(4) 0.3337(2) 0.0798(4) 0.0691(14) Uani 1 1 d . . . . .
H3 H -0.2820 0.3251 0.0377 0.083 Uiso 1 1 calc R U . . .
C4 C -0.1770(4) 0.3575(3) 0.1777(4) 0.0739(15) Uani 1 1 d . . . . .
H4 H -0.2323 0.3655 0.2011 0.089 Uiso 1 1 calc R U . . .
C5 C -0.0666(4) 0.3695(3) 0.2404(4) 0.0748(15) Uani 1 1 d . . . . .
H5 H -0.0466 0.3861 0.3062 0.090 Uiso 1 1 calc R U . . .
C6 C 0.0154(4) 0.3569(2) 0.2060(3) 0.0540(11) Uani 1 1 d . . . . .
H6 H 0.0907 0.3644 0.2495 0.065 Uiso 1 1 calc R U . . .
C7 C 0.0886(3) 0.37425(15) -0.0280(3) 0.0370(8) Uani 1 1 d . . . . .
C8 C 0.1684(4) 0.37282(19) -0.0689(3) 0.0529(10) Uani 1 1 d . . . . .
H8 H 0.2214 0.3425 -0.0503 0.064 Uiso 1 1 calc R U . . .
C9 C 0.1689(5) 0.4165(2) -0.1372(4) 0.0736(15) Uani 1 1 d . . . . .
H9 H 0.2212 0.4148 -0.1658 0.088 Uiso 1 1 calc R U . . .
C10 C 0.0931(6) 0.4624(2) -0.1632(4) 0.0825(18) Uani 1 1 d . . . . .
H10 H 0.0950 0.4921 -0.2082 0.099 Uiso 1 1 calc R U . . .
C11 C 0.0154(5) 0.4643(2) -0.1230(4) 0.0737(15) Uani 1 1 d . . . . .
H11 H -0.0358 0.4955 -0.1407 0.088 Uiso 1 1 calc R U . . .
C12 C 0.0112(4) 0.42022(18) -0.0558(3) 0.0529(10) Uani 1 1 d . . . . .
H12 H -0.0432 0.4216 -0.0296 0.063 Uiso 1 1 calc R U . . .
C13 C 0.0665(4) 0.2500 -0.0071(4) 0.0337(11) Uani 1 2 d S T P . .
H13A H -0.0137 0.2500 -0.0523 0.040 Uiso 1 2 calc R U P . .
H13B H 0.1063 0.2500 -0.0516 0.040 Uiso 1 2 calc R U P . .
C14 C 0.7348(3) 0.34723(16) 0.4820(3) 0.0419(9) Uani 1 1 d . . . . .
C15 C 0.7593(4) 0.3539(3) 0.5860(4) 0.0712(14) Uani 1 1 d . . . . .
H15 H 0.7022 0.3615 0.6074 0.085 Uiso 1 1 calc R U . . .
C16 C 0.8722(5) 0.3490(3) 0.6600(5) 0.099(2) Uani 1 1 d . . . . .
H16 H 0.8894 0.3532 0.7307 0.119 Uiso 1 1 calc R U . . .
C17 C 0.9556(5) 0.3384(3) 0.6304(6) 0.099(2) Uani 1 1 d . . . . .
H17 H 1.0298 0.3355 0.6803 0.119 Uiso 1 1 calc R U . . .
C18 C 0.9317(4) 0.3321(4) 0.5292(6) 0.110(2) Uani 1 1 d . . . . .
H18 H 0.9894 0.3250 0.5085 0.132 Uiso 1 1 calc R U . . .
C19 C 0.8209(4) 0.3362(3) 0.4545(4) 0.0802(17) Uani 1 1 d . . . . .
H19 H 0.8053 0.3312 0.3842 0.096 Uiso 1 1 calc R U . . .
C20 C 0.5939(3) 0.38873(17) 0.2746(3) 0.0402(8) Uani 1 1 d . . . . .
C21 C 0.6439(4) 0.44383(19) 0.2923(4) 0.0643(13) Uani 1 1 d . . . . .
H21 H 0.6790 0.4580 0.3605 0.077 Uiso 1 1 calc R U . . .
C22 C 0.6434(6) 0.4780(3) 0.2131(6) 0.094(2) Uani 1 1 d . . . . .
H22 H 0.6791 0.5146 0.2272 0.113 Uiso 1 1 calc R U . . .
C23 C 0.5910(6) 0.4586(4) 0.1137(7) 0.102(3) Uani 1 1 d . . . . .
H23 H 0.5905 0.4823 0.0595 0.123 Uiso 1 1 calc R U . . .
C24 C 0.5382(5) 0.4041(4) 0.0908(4) 0.088(2) Uani 1 1 d . . . . .
H24 H 0.5021 0.3911 0.0219 0.106 Uiso 1 1 calc R U . . .
C25 C 0.5398(3) 0.3685(2) 0.1737(3) 0.0573(12) Uani 1 1 d . . . . .
H25 H 0.5046 0.3317 0.1601 0.069 Uiso 1 1 calc R U . . .
C26 C 0.5127(3) 0.39397(15) 0.4330(3) 0.0330(7) Uani 1 1 d . . . . .
H26A H 0.5514 0.4317 0.4531 0.040 Uiso 1 1 calc R U . . .
H26B H 0.5112 0.3761 0.4949 0.040 Uiso 1 1 calc R U . . .
C27 C 0.3725(3) 0.47413(15) 0.2676(3) 0.0360(8) Uani 1 1 d . . . . .
C28 C 0.3086(3) 0.47787(18) 0.1608(3) 0.0482(10) Uani 1 1 d . . . . .
H28 H 0.2669 0.4453 0.1244 0.058 Uiso 1 1 calc R U . . .
C29 C 0.3065(4) 0.5298(2) 0.1077(4) 0.0665(13) Uani 1 1 d . . . . .
H29 H 0.2620 0.5322 0.0361 0.080 Uiso 1 1 calc R U . . .
C30 C 0.3691(5) 0.5773(2) 0.1597(4) 0.0690(13) Uani 1 1 d . . . . .
H30 H 0.3676 0.6120 0.1237 0.083 Uiso 1 1 calc R U . . .
C31 C 0.4348(4) 0.57391(19) 0.2660(4) 0.0647(13) Uani 1 1 d . . . . .
H31 H 0.4785 0.6061 0.3016 0.078 Uiso 1 1 calc R U . . .
C32 C 0.4355(4) 0.52297(17) 0.3190(3) 0.0498(10) Uani 1 1 d . . . . .
H32 H 0.4791 0.5212 0.3908 0.060 Uiso 1 1 calc R U . . .
C33 C 0.2916(3) 0.42809(16) 0.4131(3) 0.0375(8) Uani 1 1 d . . . . .
C34 C 0.2940(4) 0.39162(19) 0.4924(3) 0.0521(10) Uani 1 1 d . . . . .
H34 H 0.3403 0.3584 0.5109 0.062 Uiso 1 1 calc R U . . .
C35 C 0.2277(5) 0.4044(2) 0.5448(4) 0.0713(14) Uani 1 1 d . . . . .
H35 H 0.2305 0.3801 0.5991 0.086 Uiso 1 1 calc R U . . .
C36 C 0.1579(4) 0.4528(3) 0.5169(5) 0.0730(15) Uani 1 1 d . . . . .
H36 H 0.1124 0.4607 0.5514 0.088 Uiso 1 1 calc R U . . .
C37 C 0.1548(4) 0.4892(2) 0.4390(4) 0.0691(14) Uani 1 1 d . . . . .
H37 H 0.1077 0.5221 0.4208 0.083 Uiso 1 1 calc R U . . .
C38 C 0.2215(3) 0.4774(2) 0.3868(3) 0.0536(10) Uani 1 1 d . . . . .
H38 H 0.2194 0.5027 0.3338 0.064 Uiso 1 1 calc R U . . .
P1 P 0.10127(7) 0.31866(4) 0.07028(7) 0.02998(19) Uani 1 1 d . . . . .
P2 P 0.58998(7) 0.34568(4) 0.38167(7) 0.03068(19) Uani 1 1 d . . . . .
P3 P 0.36781(7) 0.40639(4) 0.33559(7) 0.0321(2) Uani 1 1 d . . . . .
O6 O 0.2189(5) 0.2500 0.3589(4) 0.0837(15) Uani 1 2 d S T P . .
H6A H 0.2845 0.2500 0.4030 0.126 Uiso 1 2 d R U P . .
C42 C 0.1452(8) 0.2500 0.4099(7) 0.093(3) Uani 1 2 d S T P . .
H42A H 0.1776 0.2265 0.4724 0.139 Uiso 0.5 1 calc R U P A -1
H42B H 0.0736 0.2336 0.3640 0.139 Uiso 0.5 1 calc R U P A -1
H42C H 0.1349 0.2899 0.4278 0.139 Uiso 0.5 1 calc R U P A -1
C40 C 0.3213(16) 0.2626(8) -0.2155(16) 0.129(8) Uani 0.5 1 d . . P B -2
F1 F 0.2258(9) 0.2316(15) -0.2497(12) 0.218(19) Uani 0.5 1 d . . P B -2
F2 F 0.322(3) 0.3163(11) -0.2174(16) 0.276(15) Uani 0.5 1 d . . P B -2
F3 F 0.3621(10) 0.263(2) -0.2915(8) 0.199(16) Uani 0.5 1 d . . P B -2
S1 S 0.4097(4) 0.2380(8) -0.0968(4) 0.168(6) Uani 0.5 1 d . . P B -2
O3 O 0.390(3) 0.1690(9) -0.133(2) 0.238(13) Uani 0.5 1 d . . P B -2
O4 O 0.3544(10) 0.256(3) -0.0345(8) 0.157(10) Uani 0.5 1 d . . P B -2
O5 O 0.5120(9) 0.2710(11) -0.0787(11) 0.214(15) Uani 0.5 1 d . . P B -2
O1 O 0.4239(16) 0.2500 0.4747(13) 0.078(2) Uani 0.5 2 d S TU P C 1
O2 O 0.5099(7) 0.3020(4) 0.6068(7) 0.0754(18) Uani 0.5 1 d . U P C 1
C39 C 0.5065(6) 0.2500 0.5795(5) 0.0533(13) Uani 1 2 d S TU P C 1
O1' O 0.4441(17) 0.2500 0.4972(15) 0.079(2) Uani 0.5 2 d S TU P D 2
O2' O 0.5640(7) 0.2914(4) 0.6349(7) 0.0763(19) Uani 0.5 1 d . U P E 2
O1W O -0.319(2) 0.2500 -0.161(3) 0.229(8) Uiso 0.58(3) 2 d S . P F 1
O1W' O 0.673(3) 0.2500 0.757(4) 0.229(8) Uiso 0.42(3) 2 d S . P F 2

loop_
_atom_site_aniso_label
_atom_site_aniso_U_11
_atom_site_aniso_U_22
_atom_site_aniso_U_33
_atom_site_aniso_U_23
_atom_site_aniso_U_13
_atom_site_aniso_U_12
Ag1 0.0312(2) 0.02565(19) 0.0481(2) 0.000 0.01122(17) 0.000
Ag2 0.03053(14) 0.03034(15) 0.03634(15) -0.00195(11) 0.00771(11) 0.00067(10)
C1 0.0328(18) 0.0376(19) 0.0394(19) 0.0042(16) 0.0133(15) 0.0108(15)
C2 0.039(2) 0.070(3) 0.051(2) 0.001(2) 0.0169(19) 0.009(2)
C3 0.033(2) 0.087(4) 0.085(4) 0.012(3) 0.022(2) 0.013(2)
C4 0.059(3) 0.099(4) 0.077(3) 0.016(3) 0.042(3) 0.027(3)
C5 0.069(3) 0.107(4) 0.058(3) -0.008(3) 0.036(3) 0.016(3)
C6 0.046(2) 0.071(3) 0.047(2) -0.002(2) 0.0210(19) 0.008(2)
C7 0.042(2) 0.0309(18) 0.0303(18) -0.0004(14) 0.0083(15) -0.0030(15)
C8 0.062(3) 0.047(2) 0.053(2) 0.0073(19) 0.027(2) -0.005(2)
C9 0.096(4) 0.068(3) 0.068(3) 0.005(3) 0.047(3) -0.021(3)
C10 0.127(5) 0.055(3) 0.055(3) 0.015(2) 0.028(3) -0.018(3)
C11 0.101(4) 0.040(3) 0.059(3) 0.016(2) 0.013(3) 0.013(3)
C12 0.061(3) 0.040(2) 0.047(2) 0.0065(18) 0.013(2) 0.010(2)
C13 0.033(3) 0.032(3) 0.032(2) 0.000 0.009(2) 0.000
C14 0.0305(18) 0.0314(19) 0.054(2) -0.0048(17) 0.0089(17) -0.0044(15)
C15 0.051(3) 0.092(4) 0.051(3) -0.006(3) 0.003(2) 0.006(3)
C16 0.074(4) 0.114(5) 0.062(3) -0.014(3) -0.018(3) 0.007(4)
C17 0.040(3) 0.094(4) 0.117(5) -0.016(4) -0.013(3) 0.008(3)
C18 0.033(3) 0.155(7) 0.120(6) -0.024(5) 0.010(3) 0.010(3)
C19 0.035(2) 0.125(5) 0.073(3) -0.013(3) 0.014(2) 0.009(3)
C20 0.0347(19) 0.042(2) 0.049(2) 0.0078(17) 0.0235(17) 0.0061(16)
C21 0.084(3) 0.044(2) 0.090(4) 0.007(2) 0.061(3) -0.003(2)
C22 0.125(5) 0.064(4) 0.138(6) 0.038(4) 0.099(5) 0.013(3)
C23 0.097(5) 0.121(6) 0.125(6) 0.078(5) 0.082(5) 0.053(4)
C24 0.061(3) 0.155(7) 0.054(3) 0.033(4) 0.029(3) 0.031(4)
C25 0.039(2) 0.089(3) 0.045(2) 0.011(2) 0.0197(19) 0.009(2)
C26 0.0334(17) 0.0324(18) 0.0316(17) -0.0015(14) 0.0120(14) -0.0023(14)
C27 0.0360(18) 0.0317(18) 0.0384(19) -0.0041(15) 0.0139(15) 0.0022(15)
C28 0.049(2) 0.045(2) 0.042(2) -0.0002(17) 0.0109(18) -0.0017(18)
C29 0.077(3) 0.059(3) 0.048(3) 0.015(2) 0.012(2) 0.004(3)
C30 0.094(4) 0.040(2) 0.068(3) 0.015(2) 0.029(3) 0.005(2)
C31 0.090(4) 0.032(2) 0.069(3) -0.007(2) 0.030(3) -0.011(2)
C32 0.067(3) 0.034(2) 0.044(2) -0.0044(17) 0.019(2) -0.0043(19)
C33 0.0335(18) 0.0350(19) 0.042(2) -0.0122(16) 0.0139(16) -0.0050(15)
C34 0.054(2) 0.046(2) 0.066(3) 0.000(2) 0.035(2) 0.0014(19)
C35 0.086(4) 0.071(3) 0.080(3) -0.003(3) 0.058(3) -0.009(3)
C36 0.064(3) 0.079(4) 0.098(4) -0.025(3) 0.056(3) -0.008(3)
C37 0.058(3) 0.067(3) 0.092(4) -0.012(3) 0.041(3) 0.013(2)
C38 0.050(2) 0.053(3) 0.058(3) -0.004(2) 0.023(2) 0.012(2)
P1 0.0276(4) 0.0295(4) 0.0299(4) 0.0001(3) 0.0092(3) 0.0029(3)
P2 0.0270(4) 0.0267(4) 0.0357(5) -0.0023(4) 0.0106(4) -0.0027(3)
P3 0.0317(4) 0.0278(4) 0.0336(5) -0.0035(4) 0.0106(4) 0.0014(4)
O6 0.085(4) 0.102(4) 0.074(3) 0.000 0.043(3) 0.000
C42 0.088(6) 0.100(7) 0.109(7) 0.000 0.059(6) 0.000
C40 0.101(11) 0.07(2) 0.184(17) 0.036(13) 0.031(11) 0.030(10)
F1 0.104(7) 0.27(6) 0.220(12) -0.004(16) 0.015(7) -0.068(18)
F2 0.48(5) 0.19(3) 0.166(17) 0.079(17) 0.15(2) 0.08(2)
F3 0.212(10) 0.29(5) 0.133(7) 0.07(2) 0.109(8) 0.08(2)
S1 0.115(3) 0.275(17) 0.119(3) 0.076(8) 0.055(3) 0.074(8)
O3 0.33(3) 0.105(11) 0.38(3) 0.063(19) 0.24(3) 0.095(17)
O4 0.209(11) 0.16(2) 0.141(7) 0.03(2) 0.111(8) 0.06(3)
O5 0.075(6) 0.32(4) 0.230(13) -0.104(19) 0.048(7) -0.091(16)
O1 0.067(5) 0.111(4) 0.053(5) 0.000 0.022(4) 0.000
O2 0.077(4) 0.068(3) 0.066(4) -0.009(2) 0.015(3) -0.001(3)
C39 0.060(3) 0.062(3) 0.046(3) 0.000 0.030(3) 0.000
O1' 0.070(4) 0.103(3) 0.059(4) 0.000 0.022(3) 0.000
O2' 0.071(4) 0.067(3) 0.071(4) -0.008(3) 0.011(3) -0.008(3)

loop_
_atom_type_symbol
_atom_type_description
_atom_type_scat_dispersion_real
_atom_type_scat_dispersion_imag
_atom_type_scat_source
C C 0.0033 0.0016 'International Tables Vol C Tables 4.2.6.8 and 6.1.1.4'
Ag Ag -0.8971 1.1015 'International Tables Vol C Tables 4.2.6.8 and 6.1.1.4'
P P 0.1023 0.0942 'International Tables Vol C Tables 4.2.6.8 and 6.1.1.4'
O O 0.0106 0.0060 'International Tables Vol C Tables 4.2.6.8 and 6.1.1.4'
S S 0.1246 0.1234 'International Tables Vol C Tables 4.2.6.8 and 6.1.1.4'
F F 0.0171 0.0103 'International Tables Vol C Tables 4.2.6.8 and 6.1.1.4'
H H 0.0000 0.0000 'International Tables Vol C Tables 4.2.6.8 and 6.1.1.4'

loop_
_geom_angle_atom_site_label_1
_geom_angle_atom_site_label_2
_geom_angle_atom_site_label_3
_geom_angle
_geom_angle_site_symmetry_1
_geom_angle_site_symmetry_3
_geom_angle_publ_flag
P2 Ag1 P2 124.74(4) 4_565 . ?
P2 Ag1 O1 94.10(17) 4_565 . ?
P2 Ag1 O1 94.10(17) . . ?
P2 Ag1 Ag2 85.48(2) 4_565 4_565 ?
P2 Ag1 Ag2 149.75(2) . 4_565 ?
O1 Ag1 Ag2 80.9(3) . 4_565 ?
P2 Ag1 Ag2 149.75(2) 4_565 . ?
P2 Ag1 Ag2 85.48(2) . . ?
O1 Ag1 Ag2 80.9(3) . . ?
Ag2 Ag1 Ag2 64.284(13) 4_565 . ?
P3 Ag2 P1 124.37(3) . . ?
P3 Ag2 Ag1 92.21(2) . . ?
P1 Ag2 Ag1 143.07(2) . . ?
P3 Ag2 Ag2 142.55(2) . 4_565 ?
P1 Ag2 Ag2 89.47(2) . 4_565 ?
Ag1 Ag2 Ag2 57.858(6) . 4_565 ?
C6 C1 C2 118.8(4) . . ?
C6 C1 P1 117.2(3) . . ?
C2 C1 P1 124.0(3) . . ?
C3 C2 C1 120.1(4) . . ?
C3 C2 H2 120.0 . . ?
C1 C2 H2 120.0 . . ?
C4 C3 C2 120.3(4) . . ?
C4 C3 H3 119.8 . . ?
C2 C3 H3 119.8 . . ?
C5 C4 C3 120.1(4) . . ?
C5 C4 H4 119.9 . . ?
C3 C4 H4 119.9 . . ?
C4 C5 C6 119.8(5) . . ?
C4 C5 H5 120.1 . . ?
C6 C5 H5 120.1 . . ?
C5 C6 C1 120.8(4) . . ?
C5 C6 H6 119.6 . . ?
C1 C6 H6 119.6 . . ?
C12 C7 C8 119.1(4) . . ?
C12 C7 P1 123.5(3) . . ?
C8 C7 P1 117.1(3) . . ?
C9 C8 C7 119.9(4) . . ?
C9 C8 H8 120.1 . . ?
C7 C8 H8 120.1 . . ?
C10 C9 C8 120.7(5) . . ?
C10 C9 H9 119.6 . . ?
C8 C9 H9 119.6 . . ?
C11 C10 C9 119.7(5) . . ?
C11 C10 H10 120.2 . . ?
C9 C10 H10 120.2 . . ?
C10 C11 C12 120.9(5) . . ?
C10 C11 H11 119.6 . . ?
C12 C11 H11 119.6 . . ?
C7 C12 C11 119.7(5) . . ?
C7 C12 H12 120.2 . . ?
C11 C12 H12 120.2 . . ?
P1 C13 P1 114.9(3) 4_565 . ?
P1 C13 H13A 108.5 4_565 . ?
P1 C13 H13A 108.5 . . ?
P1 C13 H13B 108.5 4_565 . ?
P1 C13 H13B 108.5 . . ?
H13A C13 H13B 107.5 . . ?
C19 C14 C15 118.5(4) . . ?
C19 C14 P2 119.3(3) . . ?
C15 C14 P2 122.0(3) . . ?
C14 C15 C16 118.9(5) . . ?
C14 C15 H15 120.6 . . ?
C16 C15 H15 120.6 . . ?
C17 C16 C15 121.3(6) . . ?
C17 C16 H16 119.4 . . ?
C15 C16 H16 119.4 . . ?
C18 C17 C16 119.8(5) . . ?
C18 C17 H17 120.1 . . ?
C16 C17 H17 120.1 . . ?
C17 C18 C19 120.2(6) . . ?
C17 C18 H18 119.9 . . ?
C19 C18 H18 119.9 . . ?
C14 C19 C18 121.3(6) . . ?
C14 C19 H19 119.3 . . ?
C18 C19 H19 119.3 . . ?
C25 C20 C21 119.0(4) . . ?
C25 C20 P2 120.0(3) . . ?
C21 C20 P2 120.8(3) . . ?
C22 C21 C20 121.9(6) . . ?
C22 C21 H21 119.1 . . ?
C20 C21 H21 119.1 . . ?
C23 C22 C21 119.7(6) . . ?
C23 C22 H22 120.1 . . ?
C21 C22 H22 120.1 . . ?
C22 C23 C24 121.2(5) . . ?
C22 C23 H23 119.4 . . ?
C24 C23 H23 119.4 . . ?
C23 C24 C25 118.9(6) . . ?
C23 C24 H24 120.6 . . ?
C25 C24 H24 120.6 . . ?
C20 C25 C24 119.3(5) . . ?
C20 C25 H25 120.4 . . ?
C24 C25 H25 120.4 . . ?
P2 C26 P3 111.28(17) . . ?
P2 C26 H26A 109.4 . . ?
P3 C26 H26A 109.4 . . ?
P2 C26 H26B 109.4 . . ?
P3 C26 H26B 109.4 . . ?
H26A C26 H26B 108.0 . . ?
C28 C27 C32 118.3(4) . . ?
C28 C27 P3 119.1(3) . . ?
C32 C27 P3 122.6(3) . . ?
C27 C28 C29 120.4(4) . . ?
C27 C28 H28 119.8 . . ?
C29 C28 H28 119.8 . . ?
C30 C29 C28 120.4(4) . . ?
C30 C29 H29 119.8 . . ?
C28 C29 H29 119.8 . . ?
C29 C30 C31 119.9(4) . . ?
C29 C30 H30 120.0 . . ?
C31 C30 H30 120.0 . . ?
C32 C31 C30 119.8(4) . . ?
C32 C31 H31 120.1 . . ?
C30 C31 H31 120.1 . . ?
C31 C32 C27 121.2(4) . . ?
C31 C32 H32 119.4 . . ?
C27 C32 H32 119.4 . . ?
C34 C33 C38 118.8(4) . . ?
C34 C33 P3 119.5(3) . . ?
C38 C33 P3 121.3(3) . . ?
C33 C34 C35 120.2(4) . . ?
C33 C34 H34 119.9 . . ?
C35 C34 H34 119.9 . . ?
C36 C35 C34 120.2(5) . . ?
C36 C35 H35 119.9 . . ?
C34 C35 H35 119.9 . . ?
C37 C36 C35 120.3(4) . . ?
C37 C36 H36 119.9 . . ?
C35 C36 H36 119.9 . . ?
C36 C37 C38 120.2(5) . . ?
C36 C37 H37 119.9 . . ?
C38 C37 H37 119.9 . . ?
C37 C38 C33 120.3(4) . . ?
C37 C38 H38 119.9 . . ?
C33 C38 H38 119.9 . . ?
C1 P1 C7 105.89(17) . . ?
C1 P1 C13 107.4(2) . . ?
C7 P1 C13 102.08(17) . . ?
C1 P1 Ag2 112.10(12) . . ?
C7 P1 Ag2 113.12(12) . . ?
C13 P1 Ag2 115.38(14) . . ?
C20 P2 C14 104.51(18) . . ?
C20 P2 C26 102.92(16) . . ?
C14 P2 C26 104.31(16) . . ?
C20 P2 Ag1 114.54(13) . . ?
C14 P2 Ag1 118.34(12) . . ?
C26 P2 Ag1 110.66(11) . . ?
C27 P3 C33 103.72(16) . . ?
C27 P3 C26 105.65(16) . . ?
C33 P3 C26 104.13(16) . . ?
C27 P3 Ag2 115.19(11) . . ?
C33 P3 Ag2 114.17(11) . . ?
C26 P3 Ag2 112.86(11) . . ?
C42 O6 H6A 109.2 . . ?
O6 C42 H42A 109.5 . . ?
O6 C42 H42B 109.5 . . ?
H42A C42 H42B 109.5 . . ?
O6 C42 H42C 109.5 . . ?
H42A C42 H42C 109.5 . . ?
H42B C42 H42C 109.5 . . ?
F2 C40 F1 122(3) . . ?
F2 C40 F3 88(3) . . ?
F1 C40 F3 109(2) . . ?
F2 C40 S1 110(2) . . ?
F1 C40 S1 109.4(17) . . ?
F3 C40 S1 116.5(15) . . ?
O4 S1 O5 115(3) . . ?
O4 S1 O3 114(3) . . ?
O5 S1 O3 124.0(16) . . ?
O4 S1 C40 102.1(14) . . ?
O5 S1 C40 101.5(12) . . ?
O3 S1 C40 92.8(13) . . ?
C39 O1 Ag1 116.9(12) . . ?
O2 C39 O2 145.1(10) 4_565 . ?
O2 C39 O1 103.8(5) 4_565 . ?
O2 C39 O1 103.8(5) . . ?

loop_
_geom_bond_atom_site_label_1
_geom_bond_atom_site_label_2
_geom_bond_distance
_geom_bond_site_symmetry_2
_geom_bond_publ_flag
Ag1 P2 2.4392(8) 4_565 ?
Ag1 P2 2.4392(9) . ?
Ag1 O1 2.58(2) . ?
Ag1 Ag2 2.9572(4) 4_565 ?
Ag1 Ag2 2.9572(4) . ?
Ag2 P3 2.4673(9) . ?
Ag2 P1 2.4697(9) . ?
Ag2 Ag2 3.1466(5) 4_565 ?
C1 C6 1.381(5) . ?
C1 C2 1.386(5) . ?
C1 P1 1.812(4) . ?
C2 C3 1.376(6) . ?
C2 H2 0.9300 . ?
C3 C4 1.375(7) . ?
C3 H3 0.9300 . ?
C4 C5 1.365(7) . ?
C4 H4 0.9300 . ?
C5 C6 1.378(6) . ?
C5 H5 0.9300 . ?
C6 H6 0.9300 . ?
C7 C12 1.386(5) . ?
C7 C8 1.388(6) . ?
C7 P1 1.825(4) . ?
C8 C9 1.381(6) . ?
C8 H8 0.9300 . ?
C9 C10 1.373(8) . ?
C9 H9 0.9300 . ?
C10 C11 1.356(8) . ?
C10 H10 0.9300 . ?
C11 C12 1.392(6) . ?
C11 H11 0.9300 . ?
C12 H12 0.9300 . ?
C13 P1 1.839(3) 4_565 ?
C13 P1 1.839(3) . ?
C13 H13A 0.9700 . ?
C13 H13B 0.9700 . ?
C14 C19 1.358(6) . ?
C14 C15 1.372(6) . ?
C14 P2 1.824(4) . ?
C15 C16 1.407(7) . ?
C15 H15 0.9300 . ?
C16 C17 1.342(9) . ?
C16 H16 0.9300 . ?
C17 C18 1.334(9) . ?
C17 H17 0.9300 . ?
C18 C19 1.389(7) . ?
C18 H18 0.9300 . ?
C19 H19 0.9300 . ?
C20 C25 1.374(6) . ?
C20 C21 1.378(6) . ?
C20 P2 1.814(4) . ?
C21 C22 1.355(7) . ?
C21 H21 0.9300 . ?
C22 C23 1.348(10) . ?
C22 H22 0.9300 . ?
C23 C24 1.381(10) . ?
C23 H23 0.9300 . ?
C24 C25 1.412(7) . ?
C24 H24 0.9300 . ?
C25 H25 0.9300 . ?
C26 P2 1.830(3) . ?
C26 P3 1.832(3) . ?
C26 H26A 0.9700 . ?
C26 H26B 0.9700 . ?
C27 C28 1.383(5) . ?
C27 C32 1.384(5) . ?
C27 P3 1.820(4) . ?
C28 C29 1.385(6) . ?
C28 H28 0.9300 . ?
C29 C30 1.362(7) . ?
C29 H29 0.9300 . ?
C30 C31 1.380(7) . ?
C30 H30 0.9300 . ?
C31 C32 1.369(6) . ?
C31 H31 0.9300 . ?
C32 H32 0.9300 . ?
C33 C34 1.380(6) . ?
C33 C38 1.390(5) . ?
C33 P3 1.828(4) . ?
C34 C35 1.385(6) . ?
C34 H34 0.9300 . ?
C35 C36 1.370(7) . ?
C35 H35 0.9300 . ?
C36 C37 1.359(7) . ?
C36 H36 0.9300 . ?
C37 C38 1.383(6) . ?
C37 H37 0.9300 . ?
C38 H38 0.9300 . ?
O6 C42 1.424(9) . ?
O6 H6A 0.8200 . ?
C42 H42A 0.9600 . ?
C42 H42B 0.9600 . ?
C42 H42C 0.9600 . ?
C40 F2 1.21(3) . ?
C40 F1 1.33(3) . ?
C40 F3 1.38(2) . ?
C40 S1 1.68(2) . ?
S1 O4 1.41(2) . ?
S1 O5 1.456(18) . ?
S1 O3 1.63(3) . ?
O1 C39 1.416(16) . ?
O2 C39 1.230(9) . ?
C39 O2 1.230(9) 4_565 ?
